data_7026866
loop_
_publ_author_name
'Khairul, Wan M.'
'Fox, Mark A.'
'Schauer, Phil A.'
'Yufit, Dmitry S.'
'Albesa-Jov\'e, David'
'Howard, Judith A. K.'
'Low, Paul J.'

_publ_section_title
;
 The electronic structures of diruthenium complexes containing an
 oligo(phenylene ethynylene) bridging ligand, and some related molecular
 structures.
;
_journal_issue 48
_journal_name_full 'Dalton transactions (Cambridge, England : 2003)'
_journal_page_first 11605
_journal_page_last 11615
_journal_paper_doi 10.1039/c0dt00809e
_journal_volume 39
_journal_year 2010
_chemical_formula_moiety 'C13 H14 Si'
_chemical_formula_sum 'C13 H14 Si'
_chemical_formula_weight 198.33
_chemical_name_systematic
;
?
;
_space_group_IT_number 15
_symmetry_cell_setting monoclinic
_symmetry_Int_Tables_number 15
_symmetry_space_group_name_Hall '-C 2yc'
_symmetry_space_group_name_H-M 'C 1 2/c 1'
_atom_sites_solution_hydrogens difmap
_atom_sites_solution_primary direct
_atom_sites_solution_secondary difmap
_audit_creation_method SHELXL-97
_cell_angle_alpha 90.00
_cell_angle_beta 110.704(4)
_cell_angle_gamma 90.00
_cell_formula_units_Z 8
_cell_length_a 18.262(2)
_cell_length_b 8.7436(9)
_cell_length_c 16.429(2)
_cell_measurement_reflns_used 4219
_cell_measurement_temperature 120(2)
_cell_measurement_theta_max 30.32
_cell_measurement_theta_min 2.61
_cell_volume 2453.9(5)
_computing_cell_refinement 'SAINT Ver. 6.45 (Bruker-AXS, 2003)'
_computing_data_collection 'SMART Ver. 5.630 (Bruker-AXS, 2003)'
_computing_data_reduction 'SAINT Ver. 6.45'
_computing_molecular_graphics 'SHELXTL Ver. 6.14'
_computing_publication_material 'SHELXTL Ver. 6.14'
_computing_structure_refinement 'SHELXTL Ver. 6.14'
_computing_structure_solution 'SHELXTL Ver. 6.14 (Bruker-AXS, 2003)'
_diffrn_ambient_temperature 120(2)
_diffrn_measured_fraction_theta_full 0.991
_diffrn_measured_fraction_theta_max 0.991
_diffrn_measurement_device_type 'Bruker CCD Proteum M'
_diffrn_measurement_method '0.30\% \w scans'
_diffrn_radiation_monochromator graphite
_diffrn_radiation_source 'Bede Microsource'
_diffrn_radiation_type Mo-K\a
_diffrn_radiation_wavelength 0.71073
_diffrn_reflns_av_R_equivalents 0.0275
_diffrn_reflns_av_sigmaI/netI 0.0249
_diffrn_reflns_limit_h_max 25
_diffrn_reflns_limit_h_min -24
_diffrn_reflns_limit_k_max 12
_diffrn_reflns_limit_k_min -12
_diffrn_reflns_limit_l_max 22
_diffrn_reflns_limit_l_min -21
_diffrn_reflns_number 12479
_diffrn_reflns_theta_full 29.50
_diffrn_reflns_theta_max 29.50
_diffrn_reflns_theta_min 2.38
_diffrn_standards_number 0
_exptl_absorpt_coefficient_mu 0.153
_exptl_absorpt_correction_T_max 0.9672
_exptl_absorpt_correction_T_min 0.9207
_exptl_absorpt_correction_type multi-scan
_exptl_absorpt_process_details
;
SADABS (Bruker-AXS, 2003)
;
_exptl_crystal_colour colorless
_exptl_crystal_density_diffrn 1.074
_exptl_crystal_density_method 'not measured'
_exptl_crystal_description prism
_exptl_crystal_F_000 848
_exptl_crystal_size_max 0.55
_exptl_crystal_size_mid 0.26
_exptl_crystal_size_min 0.22
_refine_diff_density_max 0.472
_refine_diff_density_min -0.185
_refine_diff_density_rms 0.052
_refine_ls_extinction_method none
_refine_ls_goodness_of_fit_ref 1.100
_refine_ls_hydrogen_treatment refall
_refine_ls_matrix_type full
_refine_ls_number_parameters 183
_refine_ls_number_reflns 3379
_refine_ls_number_restraints 0
_refine_ls_restrained_S_all 1.100
_refine_ls_R_factor_all 0.0483
_refine_ls_R_factor_gt 0.0409
_refine_ls_shift/su_max 0.000
_refine_ls_shift/su_mean 0.000
_refine_ls_structure_factor_coef Fsqd
_refine_ls_weighting_details 'calc w=1/[\s^2^(Fo^2^)+(0.0500P)^2^+1.3000P] where P=(Fo^2^+2Fc^2^)/3'
_refine_ls_weighting_scheme calc
_refine_ls_wR_factor_gt 0.1005
_refine_ls_wR_factor_ref 0.1047
_reflns_number_gt 2921
_reflns_number_total 3379
_reflns_threshold_expression I>2\s(I)
_cod_data_source_file c0dt00809e.txt
_cod_data_source_block compound5_s278
_cod_depositor_comments
;
The following automatic conversions were performed:

'_symmetry_cell_setting' value 'Monoclinic' changed to 'monoclinic'
according to /home/saulius/struct/CIF-dictionaries/cif_core.dic
dictionary named 'cif_core.dic' version 2.4.2 from 2011-04-26.

Automatic conversion script
Id: cif_fix_values 1891 2012-01-12 08:04:46Z andrius 
;
_cod_original_sg_symbol_Hall '-C 2yc '
_cod_original_sg_symbol_H-M 'C 1 2/c 1 '
_cod_database_code 7026866

loop_
_symmetry_equiv_pos_as_xyz
'x, y, z'
'-x, y, -z+1/2'
'x+1/2, y+1/2, z'
'-x+1/2, y+1/2, -z+1/2'
'-x, -y, -z'
'x, -y, z-1/2'
'-x+1/2, -y+1/2, -z'
'x+1/2, -y+1/2, z-1/2'

loop_
_atom_site_label
_atom_site_type_symbol
_atom_site_fract_x
_atom_site_fract_y
_atom_site_fract_z
_atom_site_U_iso_or_equiv
_atom_site_adp_type
_atom_site_occupancy
_atom_site_symmetry_multiplicity
_atom_site_calc_flag
Si1 Si 0.405987(19) 0.36951(4) 0.09696(2) 0.02255(11) Uani 1 1 d
C1 C 0.34266(8) 1.17337(15) 0.48997(9) 0.0285(3) Uani 1 1 d
C2 C 0.34981(7) 1.08970(14) 0.43633(8) 0.0221(2) Uani 1 1 d
C3 C 0.35882(7) 0.98342(13) 0.37369(7) 0.0191(2) Uani 1 1 d
C4 C 0.43306(7) 0.92779(14) 0.38229(8) 0.0232(2) Uani 1 1 d
C5 C 0.44151(7) 0.81701(14) 0.32633(8) 0.0225(2) Uani 1 1 d
C6 C 0.37607(6) 0.76021(12) 0.25953(7) 0.0184(2) Uani 1 1 d
C7 C 0.30204(7) 0.82002(14) 0.24858(8) 0.0216(2) Uani 1 1 d
C8 C 0.29355(7) 0.92958(14) 0.30545(8) 0.0223(2) Uani 1 1 d
C9 C 0.38478(6) 0.63902(13) 0.20465(8) 0.0189(2) Uani 1 1 d
C10 C 0.39317(6) 0.53378(13) 0.16131(8) 0.0207(2) Uani 1 1 d
C11 C 0.50864(8) 0.37423(18) 0.10033(11) 0.0329(3) Uani 1 1 d
C12 C 0.33495(9) 0.39443(18) -0.01565(10) 0.0345(3) Uani 1 1 d
C13 C 0.38611(9) 0.19148(16) 0.14760(11) 0.0347(3) Uani 1 1 d
H1 H 0.3372(11) 1.236(2) 0.5324(12) 0.048(5) Uiso 1 1 d
H4 H 0.4782(9) 0.9653(18) 0.4288(10) 0.030(4) Uiso 1 1 d
H5 H 0.4920(9) 0.7778(18) 0.3342(10) 0.032(4) Uiso 1 1 d
H7 H 0.2569(9) 0.7851(18) 0.2022(10) 0.032(4) Uiso 1 1 d
H8 H 0.2434(9) 0.9654(18) 0.3001(10) 0.030(4) Uiso 1 1 d
H111 H 0.5439(13) 0.357(2) 0.1584(14) 0.058(6) Uiso 1 1 d
H112 H 0.5198(11) 0.473(2) 0.0815(13) 0.054(5) Uiso 1 1 d
H113 H 0.5172(11) 0.302(2) 0.0620(13) 0.054(5) Uiso 1 1 d
H121 H 0.3474(11) 0.484(2) -0.0427(12) 0.048(5) Uiso 1 1 d
H122 H 0.2819(12) 0.408(2) -0.0169(12) 0.050(5) Uiso 1 1 d
H123 H 0.3346(12) 0.311(3) -0.0520(13) 0.059(6) Uiso 1 1 d
H131 H 0.3350(12) 0.192(2) 0.1511(12) 0.054(5) Uiso 1 1 d
H132 H 0.3855(12) 0.103(2) 0.1137(14) 0.061(6) Uiso 1 1 d
H133 H 0.4263(12) 0.175(2) 0.2050(14) 0.056(6) Uiso 1 1 d

loop_
_atom_site_aniso_label
_atom_site_aniso_U_11
_atom_site_aniso_U_22
_atom_site_aniso_U_33
_atom_site_aniso_U_23
_atom_site_aniso_U_13
_atom_site_aniso_U_12
Si1 0.02299(18) 0.02038(18) 0.02420(19) -0.00694(12) 0.00822(13) 0.00048(12)
C1 0.0334(7) 0.0251(6) 0.0288(7) -0.0044(5) 0.0132(5) 0.0008(5)
C2 0.0237(6) 0.0193(5) 0.0239(6) 0.0000(4) 0.0092(5) 0.0009(4)
C3 0.0229(5) 0.0159(5) 0.0199(5) -0.0001(4) 0.0093(4) 0.0007(4)
C4 0.0196(6) 0.0269(6) 0.0212(6) -0.0057(5) 0.0048(4) -0.0008(4)
C5 0.0171(5) 0.0272(6) 0.0227(6) -0.0040(5) 0.0064(4) 0.0022(4)
C6 0.0207(5) 0.0168(5) 0.0193(5) -0.0006(4) 0.0089(4) -0.0002(4)
C7 0.0178(5) 0.0205(5) 0.0245(6) -0.0034(4) 0.0047(4) -0.0007(4)
C8 0.0188(5) 0.0199(5) 0.0282(6) -0.0021(5) 0.0084(5) 0.0026(4)
C9 0.0166(5) 0.0201(5) 0.0207(5) -0.0005(4) 0.0073(4) -0.0018(4)
C10 0.0180(5) 0.0216(5) 0.0229(6) -0.0022(4) 0.0076(4) -0.0024(4)
C11 0.0281(7) 0.0393(8) 0.0345(8) -0.0047(6) 0.0147(6) 0.0054(6)
C12 0.0358(8) 0.0344(7) 0.0278(7) -0.0102(6) 0.0046(6) 0.0026(6)
C13 0.0382(8) 0.0233(6) 0.0407(8) -0.0046(6) 0.0114(7) -0.0042(6)

loop_
_atom_type_symbol
_atom_type_description
_atom_type_scat_dispersion_real
_atom_type_scat_dispersion_imag
_atom_type_scat_source
C C 0.0033 0.0016 'International Tables Vol C Tables 4.2.6.8 and 6.1.1.4'
H H 0.0000 0.0000 'International Tables Vol C Tables 4.2.6.8 and 6.1.1.4'
Si Si 0.0817 0.0704 'International Tables Vol C Tables 4.2.6.8 and 6.1.1.4'

loop_
_geom_angle_atom_site_label_1
_geom_angle_atom_site_label_2
_geom_angle_atom_site_label_3
_geom_angle
_geom_angle_publ_flag
C10 Si1 C11 107.26(6) yes
C10 Si1 C12 107.07(6) yes
C11 Si1 C12 111.67(7) yes
C10 Si1 C13 108.08(6) yes
C11 Si1 C13 111.10(7) yes
C12 Si1 C13 111.42(7) yes
C2 C1 H1 178.6(12) ?
C1 C2 C3 177.75(13) yes
C8 C3 C4 119.00(10) yes
C8 C3 C2 120.70(10) yes
C4 C3 C2 120.26(11) yes
C5 C4 C3 120.58(11) yes
C5 C4 H4 120.1(9) ?
C3 C4 H4 119.3(9) ?
C4 C5 C6 120.42(11) yes
C4 C5 H5 119.6(10) ?
C6 C5 H5 119.9(10) ?
C5 C6 C7 119.14(10) yes
C5 C6 C9 120.11(10) yes
C7 C6 C9 120.73(10) yes
C8 C7 C6 120.33(11) yes
C8 C7 H7 119.3(9) ?
C6 C7 H7 120.4(9) ?
C7 C8 C3 120.47(11) yes
C7 C8 H8 120.2(10) ?
C3 C8 H8 119.2(10) ?
C10 C9 C6 177.52(13) yes
C9 C10 Si1 178.67(11) yes
Si1 C11 H111 110.1(12) ?
Si1 C11 H112 109.6(11) ?
H111 C11 H112 108.5(17) ?
Si1 C11 H113 111.7(12) ?
H111 C11 H113 110.4(16) ?
H112 C11 H113 106.4(16) ?
Si1 C12 H121 111.0(11) ?
Si1 C12 H122 112.1(11) ?
H121 C12 H122 106.7(15) ?
Si1 C12 H123 112.8(13) ?
H121 C12 H123 106.5(16) ?
H122 C12 H123 107.3(16) ?
Si1 C13 H131 112.0(12) ?
Si1 C13 H132 112.5(13) ?
H131 C13 H132 103.1(17) ?
Si1 C13 H133 110.9(12) ?
H131 C13 H133 110.9(16) ?
H132 C13 H133 107.1(17) ?

loop_
_geom_bond_atom_site_label_1
_geom_bond_atom_site_label_2
_geom_bond_distance
_geom_bond_publ_flag
Si1 C10 1.8467(12) yes
Si1 C11 1.8562(15) yes
Si1 C12 1.8591(15) yes
Si1 C13 1.8604(15) yes
C1 C2 1.1876(18) yes
C1 H1 0.921(19) ?
C2 C3 1.4385(16) yes
C3 C8 1.3980(16) yes
C3 C4 1.3997(16) yes
C4 C5 1.3811(17) yes
C4 H4 0.962(16) ?
C5 C6 1.3971(16) yes
C5 H5 0.950(16) ?
C6 C7 1.4006(15) yes
C6 C9 1.4362(15) yes
C7 C8 1.3846(17) yes
C7 H7 0.954(16) ?
C8 H8 0.941(16) ?
C9 C10 1.2060(16) yes
C11 H111 0.96(2) ?
C11 H112 0.97(2) ?
C11 H113 0.94(2) ?
C12 H121 0.97(2) ?
C12 H122 0.97(2) ?
C12 H123 0.94(2) ?
C13 H131 0.95(2) ?
C13 H132 0.95(2) ?
C13 H133 0.98(2) ?
